data_2229020
loop_
_publ_author_name
'Tian, Min'
'Xiang, Zhuo'
'Zhou, Si-Yuan'
'Jing, Lin-Lin'
'Wang, Hai-Bo'
'Sun, Xiao-Li'

_publ_section_title
;
 2-[1-(4-Chlorobenzoyl)pyrrolidin-2-yl]-4,4,5,5-tetramethyl-4,5-dihydroimidazole-1-oxyl-3-oxide
;
_journal_coeditor_code DN2639
_journal_issue 2
_journal_name_full 'Acta Crystallographica Section E'
_journal_page_first o425
_journal_paper_doi 10.1107/S1600536811001462
_journal_volume 67
_journal_year 2011
_chemical_formula_iupac 'C18 H23 Cl N3 O3'
_chemical_formula_moiety 'C18 H23 Cl N3 O3'
_chemical_formula_sum 'C18 H23 Cl N3 O3'
_chemical_formula_weight 364.84
_chemical_name_systematic
;
2-[1-(4-Chlorobenzoyl)pyrrolidin-2-yl]-4,4,5,5-tetramethyl-4,5-
dihydroimidazole-1-oxyl-3-oxide
;
_space_group_IT_number 14
_symmetry_cell_setting monoclinic
_symmetry_space_group_name_Hall '-P 2yn'
_symmetry_space_group_name_H-M 'P 1 21/n 1'
_atom_sites_solution_hydrogens geom
_atom_sites_solution_primary direct
_atom_sites_solution_secondary difmap
_audit_creation_method SHELXL-97
_cell_angle_alpha 90.00
_cell_angle_beta 105.636(2)
_cell_angle_gamma 90.00
_cell_formula_units_Z 4
_cell_length_a 11.6202(19)
_cell_length_b 8.2694(13)
_cell_length_c 20.315(3)
_cell_measurement_reflns_used 1006
_cell_measurement_temperature 296(2)
_cell_measurement_theta_max 19.09
_cell_measurement_theta_min 2.33
_cell_volume 1879.9(5)
_computing_cell_refinement 'SAINT (Bruker, 2007)'
_computing_data_collection 'APEX2 (Bruker, 2007)'
_computing_data_reduction 'SAINT (Bruker, 2007)'
_computing_molecular_graphics 'ORTEPIII (Burnett & Johnson, 1996) and ORTEP-3 for Windows (Farrugia, 1997)'
_computing_publication_material 'SHELXTL (Sheldrick, 2008b) and PLATON (Spek, 2009)'
_computing_structure_refinement 'SHELXL97 (Sheldrick, 2008b)'
_computing_structure_solution 'SHELXS97 (Sheldrick, 2008b)'
_diffrn_ambient_temperature 296(2)
_diffrn_measured_fraction_theta_full 1.000
_diffrn_measured_fraction_theta_max 1.000
_diffrn_measurement_device_type 'Bruker APEXII CCD'
_diffrn_measurement_method '\f and \w'
_diffrn_radiation_monochromator graphite
_diffrn_radiation_source 'fine-focus sealed tube'
_diffrn_radiation_type MoK\a
_diffrn_radiation_wavelength 0.71073
_diffrn_reflns_av_R_equivalents 0.0509
_diffrn_reflns_av_sigmaI/netI 0.0846
_diffrn_reflns_limit_h_max 13
_diffrn_reflns_limit_h_min -13
_diffrn_reflns_limit_k_max 5
_diffrn_reflns_limit_k_min -9
_diffrn_reflns_limit_l_max 22
_diffrn_reflns_limit_l_min -24
_diffrn_reflns_number 9089
_diffrn_reflns_theta_full 25.09
_diffrn_reflns_theta_max 25.09
_diffrn_reflns_theta_min 1.84
_exptl_absorpt_coefficient_mu 0.225
_exptl_absorpt_correction_T_max 0.9600
_exptl_absorpt_correction_T_min 0.9281
_exptl_absorpt_correction_type multi-scan
_exptl_absorpt_process_details '(SADABS; Sheldrick, 2008a)'
_exptl_crystal_colour purple
_exptl_crystal_density_diffrn 1.289
_exptl_crystal_density_method 'not measured'
_exptl_crystal_description block
_exptl_crystal_F_000 772
_exptl_crystal_size_max 0.34
_exptl_crystal_size_mid 0.29
_exptl_crystal_size_min 0.18
_refine_diff_density_max 0.191
_refine_diff_density_min -0.184
_refine_ls_extinction_method none
_refine_ls_goodness_of_fit_ref 1.028
_refine_ls_hydrogen_treatment constr
_refine_ls_matrix_type full
_refine_ls_number_parameters 230
_refine_ls_number_reflns 3342
_refine_ls_number_restraints 0
_refine_ls_restrained_S_all 1.028
_refine_ls_R_factor_all 0.1113
_refine_ls_R_factor_gt 0.0512
_refine_ls_shift/su_max 0.000
_refine_ls_shift/su_mean 0.000
_refine_ls_structure_factor_coef Fsqd
_refine_ls_weighting_details 'calc w=1/[\s^2^(Fo^2^)+(0.0548P)^2^+0.0000P] where P=(Fo^2^+2Fc^2^)/3'
_refine_ls_weighting_scheme calc
_refine_ls_wR_factor_gt 0.1210
_refine_ls_wR_factor_ref 0.1522
_reflns_number_gt 1791
_reflns_number_total 3342
_reflns_threshold_expression I>2sigma(I)
_cod_data_source_file dn2639.cif
_cod_data_source_block I
_cod_original_cell_volume 1879.8(5)
_cod_original_sg_symbol_Hall '-P 2yn '
_cod_original_sg_symbol_H-M 'P 21/n'
_cod_database_code 2229020
_cod_database_fobs_code 2229020

loop_
_symmetry_equiv_pos_as_xyz
'x, y, z'
'-x+1/2, y+1/2, -z+1/2'
'-x, -y, -z'
'x-1/2, -y-1/2, z-1/2'

loop_
_atom_site_type_symbol
_atom_site_label
_atom_site_fract_x
_atom_site_fract_y
_atom_site_fract_z
_atom_site_U_iso_or_equiv
_atom_site_adp_type
_atom_site_calc_flag
_atom_site_refinement_flags
_atom_site_occupancy
_atom_site_disorder_assembly
_atom_site_disorder_group
Cl Cl1 0.24418(8) -0.02934(14) 0.22799(5) 0.0934(4) Uani d . 1 . .
O O1 0.61663(17) 0.1756(3) 0.04529(10) 0.0602(6) Uani d . 1 . .
O O2 0.84803(18) 0.2887(2) -0.03089(10) 0.0613(6) Uani d . 1 . .
O O3 0.7771(2) 0.5304(3) 0.15800(11) 0.0793(8) Uani d . 1 . .
N N1 0.7572(2) 0.1723(3) 0.14502(11) 0.0496(6) Uani d . 1 . .
N N2 0.81945(18) 0.3955(3) 0.00771(11) 0.0462(6) Uani d . 1 . .
N N3 0.7868(2) 0.5102(3) 0.09729(12) 0.0522(7) Uani d . 1 . .
C C1 0.3608(3) 0.0241(4) 0.19376(17) 0.0586(9) Uani d . 1 . .
C C2 0.3684(3) -0.0441(4) 0.13384(17) 0.0601(9) Uani d . 1 . .
H H2A 0.3113 -0.1182 0.1111 0.072 Uiso calc R 1 . .
C C3 0.4613(3) -0.0021(3) 0.10737(15) 0.0537(8) Uani d . 1 . .
H H3A 0.4661 -0.0471 0.0662 0.064 Uiso calc R 1 . .
C C4 0.5484(2) 0.1070(3) 0.14140(14) 0.0472(7) Uani d . 1 . .
C C5 0.5373(3) 0.1743(4) 0.20168(15) 0.0561(8) Uani d . 1 . .
H H5 0.5942 0.2480 0.2250 0.067 Uiso calc R 1 . .
C C6 0.4434(3) 0.1341(4) 0.22772(16) 0.0609(9) Uani d . 1 . .
H H6 0.4362 0.1812 0.2680 0.073 Uiso calc R 1 . .
C C7 0.6433(3) 0.1542(3) 0.10742(15) 0.0479(7) Uani d . 1 . .
C C8 0.8104(3) 0.1429(4) 0.21806(14) 0.0617(9) Uani d . 1 . .
H H8A 0.7748 0.0491 0.2335 0.074 Uiso calc R 1 . .
H H8B 0.8008 0.2360 0.2451 0.074 Uiso calc R 1 . .
C C9 0.9400(3) 0.1137(5) 0.22247(16) 0.0697(10) Uani d . 1 . .
H H9A 0.9537 0.0020 0.2121 0.084 Uiso calc R 1 . .
H H9B 0.9904 0.1401 0.2676 0.084 Uiso calc R 1 . .
C C10 0.9636(3) 0.2265(4) 0.16896(16) 0.0635(9) Uani d . 1 . .
H H10A 1.0315 0.1900 0.1537 0.076 Uiso calc R 1 . .
H H10B 0.9787 0.3357 0.1866 0.076 Uiso calc R 1 . .
C C11 0.8480(2) 0.2188(4) 0.11055(14) 0.0486(8) Uani d . 1 . .
H H11 0.8553 0.1332 0.0786 0.058 Uiso calc R 1 . .
C C12 0.8187(2) 0.3736(4) 0.07277(13) 0.0438(7) Uani d . 1 . .
C C13 0.7659(3) 0.5550(4) -0.01959(15) 0.0510(8) Uani d . 1 . .
C C14 0.7768(3) 0.6477(4) 0.04813(15) 0.0531(8) Uani d . 1 . .
C C15 0.8360(3) 0.6285(4) -0.06555(17) 0.0779(11) Uani d . 1 . .
H H15A 0.9181 0.6412 -0.0402 0.117 Uiso calc R 1 . .
H H15B 0.8029 0.7322 -0.0816 0.117 Uiso calc R 1 . .
H H15C 0.8311 0.5585 -0.1039 0.117 Uiso calc R 1 . .
C C16 0.6380(3) 0.5167(4) -0.05963(18) 0.0816(12) Uani d . 1 . .
H H16A 0.6388 0.4451 -0.0967 0.122 Uiso calc R 1 . .
H H16B 0.5976 0.6150 -0.0775 0.122 Uiso calc R 1 . .
H H16C 0.5971 0.4657 -0.0300 0.122 Uiso calc R 1 . .
C C17 0.8923(3) 0.7448(4) 0.07346(18) 0.0801(11) Uani d . 1 . .
H H17A 0.8999 0.7809 0.1193 0.120 Uiso calc R 1 . .
H H17B 0.8901 0.8367 0.0443 0.120 Uiso calc R 1 . .
H H17C 0.9593 0.6777 0.0727 0.120 Uiso calc R 1 . .
C C18 0.6703(3) 0.7508(5) 0.05121(19) 0.0856(12) Uani d . 1 . .
H H18A 0.5987 0.6872 0.0375 0.128 Uiso calc R 1 . .
H H18B 0.6643 0.8415 0.0210 0.128 Uiso calc R 1 . .
H H18C 0.6807 0.7887 0.0971 0.128 Uiso calc R 1 . .

loop_
_atom_site_aniso_label
_atom_site_aniso_U_11
_atom_site_aniso_U_22
_atom_site_aniso_U_33
_atom_site_aniso_U_12
_atom_site_aniso_U_13
_atom_site_aniso_U_23
Cl1 0.0622(6) 0.1224(10) 0.1045(8) -0.0041(5) 0.0375(6) 0.0165(6)
O1 0.0588(13) 0.0744(16) 0.0446(13) -0.0067(11) 0.0091(10) 0.0026(10)
O2 0.0730(14) 0.0614(16) 0.0543(13) 0.0069(11) 0.0252(11) -0.0072(11)
O3 0.114(2) 0.0787(18) 0.0516(14) 0.0164(14) 0.0341(13) -0.0040(12)
N1 0.0472(15) 0.0576(17) 0.0428(14) -0.0007(12) 0.0099(12) 0.0103(11)
N2 0.0456(13) 0.0504(16) 0.0447(15) 0.0033(12) 0.0155(11) -0.0006(12)
N3 0.0622(16) 0.0504(17) 0.0464(16) 0.0085(12) 0.0185(13) 0.0005(13)
C1 0.0430(18) 0.068(2) 0.065(2) 0.0065(16) 0.0152(16) 0.0131(18)
C2 0.0481(19) 0.052(2) 0.075(2) -0.0038(15) 0.0087(17) 0.0014(17)
C3 0.0515(19) 0.053(2) 0.0521(19) 0.0012(16) 0.0069(16) -0.0061(15)
C4 0.0467(17) 0.0432(19) 0.0498(18) 0.0038(14) 0.0100(14) 0.0042(14)
C5 0.0522(19) 0.059(2) 0.055(2) -0.0026(15) 0.0107(16) -0.0082(16)
C6 0.055(2) 0.075(3) 0.0533(19) 0.0059(18) 0.0165(16) -0.0048(17)
C7 0.0521(19) 0.0430(19) 0.0470(18) 0.0001(14) 0.0107(15) -0.0006(14)
C8 0.058(2) 0.077(3) 0.0484(19) 0.0023(17) 0.0103(15) 0.0142(16)
C9 0.056(2) 0.088(3) 0.062(2) 0.0021(18) 0.0107(16) 0.0231(19)
C10 0.0503(18) 0.070(2) 0.067(2) 0.0038(16) 0.0088(16) 0.0188(17)
C11 0.0472(17) 0.049(2) 0.0495(18) 0.0049(14) 0.0131(14) 0.0086(14)
C12 0.0428(16) 0.049(2) 0.0401(17) 0.0037(14) 0.0116(13) 0.0050(15)
C13 0.0522(18) 0.048(2) 0.0488(18) 0.0073(15) 0.0074(14) 0.0112(14)
C14 0.0546(19) 0.047(2) 0.058(2) 0.0111(15) 0.0157(15) 0.0076(15)
C15 0.104(3) 0.070(3) 0.068(2) 0.001(2) 0.039(2) 0.0161(18)
C16 0.067(2) 0.084(3) 0.076(2) 0.0130(19) -0.011(2) 0.0042(19)
C17 0.087(3) 0.068(3) 0.086(3) -0.015(2) 0.024(2) -0.0091(19)
C18 0.087(3) 0.082(3) 0.089(3) 0.040(2) 0.027(2) 0.008(2)

loop_
_atom_type_symbol
_atom_type_description
_atom_type_scat_dispersion_real
_atom_type_scat_dispersion_imag
_atom_type_scat_source
C C 0.0033 0.0016 'International Tables Vol C Tables 4.2.6.8 and 6.1.1.4'
H H 0.0000 0.0000 'International Tables Vol C Tables 4.2.6.8 and 6.1.1.4'
N N 0.0061 0.0033 'International Tables Vol C Tables 4.2.6.8 and 6.1.1.4'
O O 0.0106 0.0060 'International Tables Vol C Tables 4.2.6.8 and 6.1.1.4'
Cl Cl 0.1484 0.1585 'International Tables Vol C Tables 4.2.6.8 and 6.1.1.4'

loop_
_geom_angle_atom_site_label_1
_geom_angle_atom_site_label_2
_geom_angle_atom_site_label_3
_geom_angle_site_symmetry_1
_geom_angle_site_symmetry_3
_geom_angle
_geom_angle_publ_flag
C7 N1 C8 . . 129.7(2) ?
C7 N1 C11 . . 118.8(2) ?
C8 N1 C11 . . 111.4(2) ?
O2 N2 C12 . . 125.7(2) ?
O2 N2 C13 . . 122.0(2) ?
C12 N2 C13 . . 111.9(2) ?
O3 N3 C12 . . 125.4(2) ?
O3 N3 C14 . . 122.2(2) ?
C12 N3 C14 . . 112.1(2) ?
C2 C1 C6 . . 121.2(3) ?
C2 C1 Cl1 . . 119.8(3) ?
C6 C1 Cl1 . . 119.0(3) ?
C1 C2 C3 . . 119.4(3) ?
C1 C2 H2A . . 120.3 ?
C3 C2 H2A . . 120.3 ?
C2 C3 C4 . . 120.8(3) ?
C2 C3 H3A . . 119.6 ?
C4 C3 H3A . . 119.6 ?
C5 C4 C3 . . 118.2(3) ?
C5 C4 C7 . . 123.9(3) ?
C3 C4 C7 . . 117.7(3) ?
C6 C5 C4 . . 121.1(3) ?
C6 C5 H5 . . 119.5 ?
C4 C5 H5 . . 119.5 ?
C1 C6 C5 . . 119.3(3) ?
C1 C6 H6 . . 120.4 ?
C5 C6 H6 . . 120.4 ?
O1 C7 N1 . . 120.3(3) ?
O1 C7 C4 . . 119.8(3) ?
N1 C7 C4 . . 120.0(2) ?
N1 C8 C9 . . 103.3(2) ?
N1 C8 H8A . . 111.1 ?
C9 C8 H8A . . 111.1 ?
N1 C8 H8B . . 111.1 ?
C9 C8 H8B . . 111.1 ?
H8A C8 H8B . . 109.1 ?
C8 C9 C10 . . 103.4(2) ?
C8 C9 H9A . . 111.1 ?
C10 C9 H9A . . 111.1 ?
C8 C9 H9B . . 111.1 ?
C10 C9 H9B . . 111.1 ?
H9A C9 H9B . . 109.1 ?
C9 C10 C11 . . 103.9(2) ?
C9 C10 H10A . . 111.0 ?
C11 C10 H10A . . 111.0 ?
C9 C10 H10B . . 111.0 ?
C11 C10 H10B . . 111.0 ?
H10A C10 H10B . . 109.0 ?
N1 C11 C12 . . 112.2(2) ?
N1 C11 C10 . . 103.5(2) ?
C12 C11 C10 . . 113.3(2) ?
N1 C11 H11 . . 109.2 ?
C12 C11 H11 . . 109.2 ?
C10 C11 H11 . . 109.2 ?
N3 C12 N2 . . 109.4(2) ?
N3 C12 C11 . . 126.1(3) ?
N2 C12 C11 . . 124.5(3) ?
N2 C13 C15 . . 110.0(2) ?
N2 C13 C16 . . 105.2(2) ?
C15 C13 C16 . . 111.2(3) ?
N2 C13 C14 . . 100.4(2) ?
C15 C13 C14 . . 114.7(3) ?
C16 C13 C14 . . 114.3(3) ?
N3 C14 C18 . . 108.5(3) ?
N3 C14 C17 . . 105.7(2) ?
C18 C14 C17 . . 110.0(3) ?
N3 C14 C13 . . 100.9(2) ?
C18 C14 C13 . . 116.2(3) ?
C17 C14 C13 . . 114.3(3) ?
C13 C15 H15A . . 109.5 ?
C13 C15 H15B . . 109.5 ?
H15A C15 H15B . . 109.5 ?
C13 C15 H15C . . 109.5 ?
H15A C15 H15C . . 109.5 ?
H15B C15 H15C . . 109.5 ?
C13 C16 H16A . . 109.5 ?
C13 C16 H16B . . 109.5 ?
H16A C16 H16B . . 109.5 ?
C13 C16 H16C . . 109.5 ?
H16A C16 H16C . . 109.5 ?
H16B C16 H16C . . 109.5 ?
C14 C17 H17A . . 109.5 ?
C14 C17 H17B . . 109.5 ?
H17A C17 H17B . . 109.5 ?
C14 C17 H17C . . 109.5 ?
H17A C17 H17C . . 109.5 ?
H17B C17 H17C . . 109.5 ?
C14 C18 H18A . . 109.5 ?
C14 C18 H18B . . 109.5 ?
H18A C18 H18B . . 109.5 ?
C14 C18 H18C . . 109.5 ?
H18A C18 H18C . . 109.5 ?
H18B C18 H18C . . 109.5 ?

loop_
_geom_bond_atom_site_label_1
_geom_bond_atom_site_label_2
_geom_bond_site_symmetry_2
_geom_bond_distance
_geom_bond_publ_flag
Cl1 C1 . 1.738(3) ?
O1 C7 . 1.229(3) ?
O2 N2 . 1.283(3) ?
O3 N3 . 1.279(3) ?
N1 C7 . 1.346(3) ?
N1 C8 . 1.466(3) ?
N1 C11 . 1.467(3) ?
N2 C12 . 1.336(3) ?
N2 C13 . 1.500(4) ?
N3 C12 . 1.328(3) ?
N3 C14 . 1.497(4) ?
C1 C2 . 1.366(4) ?
C1 C6 . 1.367(4) ?
C2 C3 . 1.374(4) ?
C2 H2A . 0.9300 ?
C3 C4 . 1.392(4) ?
C3 H3A . 0.9300 ?
C4 C5 . 1.382(4) ?
C4 C7 . 1.502(4) ?
C5 C6 . 1.376(4) ?
C5 H5 . 0.9300 ?
C6 H6 . 0.9300 ?
C8 C9 . 1.503(4) ?
C8 H8A . 0.9700 ?
C8 H8B . 0.9700 ?
C9 C10 . 1.513(4) ?
C9 H9A . 0.9700 ?
C9 H9B . 0.9700 ?
C10 C11 . 1.535(4) ?
C10 H10A . 0.9700 ?
C10 H10B . 0.9700 ?
C11 C12 . 1.484(4) ?
C11 H11 . 0.9800 ?
C13 C15 . 1.521(4) ?
C13 C16 . 1.523(4) ?
C13 C14 . 1.550(4) ?
C14 C18 . 1.517(4) ?
C14 C17 . 1.529(4) ?
C15 H15A . 0.9600 ?
C15 H15B . 0.9600 ?
C15 H15C . 0.9600 ?
C16 H16A . 0.9600 ?
C16 H16B . 0.9600 ?
C16 H16C . 0.9600 ?
C17 H17A . 0.9600 ?
C17 H17B . 0.9600 ?
C17 H17C . 0.9600 ?
C18 H18A . 0.9600 ?
C18 H18B . 0.9600 ?
C18 H18C . 0.9600 ?

loop_
_geom_hbond_atom_site_label_D
_geom_hbond_atom_site_label_H
_geom_hbond_atom_site_label_A
_geom_hbond_site_symmetry_A
_geom_hbond_distance_DH
_geom_hbond_distance_HA
_geom_hbond_distance_DA
_geom_hbond_angle_DHA
C2 H2A O2 3_655 0.93 2.54 3.458(4) 170
C3 H3A O1 3_655 0.93 2.45 3.314(4) 154
C8 H8A O3 2_645 0.97 2.44 3.101(4) 125

loop_
_geom_torsion_atom_site_label_1
_geom_torsion_atom_site_label_2
_geom_torsion_atom_site_label_3
_geom_torsion_atom_site_label_4
_geom_torsion_site_symmetry_1
_geom_torsion_site_symmetry_2
_geom_torsion_site_symmetry_3
_geom_torsion_site_symmetry_4
_geom_torsion
_geom_torsion_publ_flag
C6 C1 C2 C3 . . . . 0.4(5) ?
Cl1 C1 C2 C3 . . . . -179.5(2) ?
C1 C2 C3 C4 . . . . 0.9(4) ?
C2 C3 C4 C5 . . . . -1.3(4) ?
C2 C3 C4 C7 . . . . -176.6(3) ?
C3 C4 C5 C6 . . . . 0.4(4) ?
C7 C4 C5 C6 . . . . 175.4(3) ?
C2 C1 C6 C5 . . . . -1.3(5) ?
Cl1 C1 C6 C5 . . . . 178.6(2) ?
C4 C5 C6 C1 . . . . 0.9(5) ?
C8 N1 C7 O1 . . . . -175.4(3) ?
C11 N1 C7 O1 . . . . 0.4(4) ?
C8 N1 C7 C4 . . . . 4.3(4) ?
C11 N1 C7 C4 . . . . -179.9(2) ?
C5 C4 C7 O1 . . . . -135.9(3) ?
C3 C4 C7 O1 . . . . 39.1(4) ?
C5 C4 C7 N1 . . . . 44.4(4) ?
C3 C4 C7 N1 . . . . -140.7(3) ?
C7 N1 C8 C9 . . . . 156.1(3) ?
C11 N1 C8 C9 . . . . -20.0(3) ?
N1 C8 C9 C10 . . . . 35.2(3) ?
C8 C9 C10 C11 . . . . -37.6(3) ?
C7 N1 C11 C12 . . . . 57.7(3) ?
C8 N1 C11 C12 . . . . -125.8(3) ?
C7 N1 C11 C10 . . . . -179.8(2) ?
C8 N1 C11 C10 . . . . -3.3(3) ?
C9 C10 C11 N1 . . . . 25.2(3) ?
C9 C10 C11 C12 . . . . 147.0(3) ?
O3 N3 C12 N2 . . . . 179.9(3) ?
C14 N3 C12 N2 . . . . -7.0(3) ?
O3 N3 C12 C11 . . . . 0.6(5) ?
C14 N3 C12 C11 . . . . 173.7(2) ?
O2 N2 C12 N3 . . . . 178.9(2) ?
C13 N2 C12 N3 . . . . -9.2(3) ?
O2 N2 C12 C11 . . . . -1.8(4) ?
C13 N2 C12 C11 . . . . 170.2(2) ?
N1 C11 C12 N3 . . . . 49.2(4) ?
C10 C11 C12 N3 . . . . -67.6(4) ?
N1 C11 C12 N2 . . . . -130.0(3) ?
C10 C11 C12 N2 . . . . 113.2(3) ?
O2 N2 C13 C15 . . . . -46.3(3) ?
C12 N2 C13 C15 . . . . 141.3(2) ?
O2 N2 C13 C16 . . . . 73.5(3) ?
C12 N2 C13 C16 . . . . -98.8(3) ?
O2 N2 C13 C14 . . . . -167.6(2) ?
C12 N2 C13 C14 . . . . 20.1(3) ?
O3 N3 C14 C18 . . . . -45.1(4) ?
C12 N3 C14 C18 . . . . 141.5(3) ?
O3 N3 C14 C17 . . . . 72.9(3) ?
C12 N3 C14 C17 . . . . -100.5(3) ?
O3 N3 C14 C13 . . . . -167.8(3) ?
C12 N3 C14 C13 . . . . 18.9(3) ?
N2 C13 C14 N3 . . . . -21.4(3) ?
C15 C13 C14 N3 . . . . -139.2(3) ?
C16 C13 C14 N3 . . . . 90.6(3) ?
N2 C13 C14 C18 . . . . -138.5(3) ?
C15 C13 C14 C18 . . . . 103.7(3) ?
C16 C13 C14 C18 . . . . -26.5(4) ?
N2 C13 C14 C17 . . . . 91.5(3) ?
C15 C13 C14 C17 . . . . -26.3(4) ?
C16 C13 C14 C17 . . . . -156.4(3) ?
